data_7245369
loop_
_publ_author_name
'Peloquin, Andrew J.'
'McMillen, Colin'
'Pennington, William'

_publ_section_title
;
 Isolation of unique heterocycles formed from pyridine-thiocarboxamides as
 diiodine, iodide, or polyiodide salts
;
_journal_name_full CrystEngComm
_journal_paper_doi 10.1039/D2CE00904H
_journal_year 2022
_chemical_formula_moiety '2(Bi6 I22), 4.5(I2), 3(C18 H15 N6), 3(C2 H3 N), 2(H2 O)'
_chemical_formula_sum 'C60 H58 Bi12 I53 N21 O2'
_chemical_formula_weight 10338.73
_space_group_crystal_system triclinic
_space_group_IT_number 1
_space_group_name_Hall 'P 1'
_space_group_name_H-M_alt 'P 1'
_atom_sites_solution_hydrogens mixed
_audit_creation_date 2022-04-18
_audit_creation_method
;
Olex2 1.5
(compiled 2022.04.07 svn.rca3783a0 for OlexSys, GUI svn.r6498)
;
_audit_update_record
;
2022-06-27 deposited with the CCDC.	2022-08-18 downloaded from the CCDC.
;
_cell_angle_alpha 92.184(2)
_cell_angle_beta 93.977(2)
_cell_angle_gamma 106.355(2)
_cell_formula_units_Z 1
_cell_length_a 11.3588(6)
_cell_length_b 11.5129(6)
_cell_length_c 34.8748(17)
_cell_measurement_reflns_used 9712
_cell_measurement_temperature 100(2)
_cell_measurement_theta_max 27.48
_cell_measurement_theta_min 2.35
_cell_volume 4357.7(4)
_computing_cell_refinement 'SAINT V8.38A (Bruker AXS Inc., 2017)'
_computing_data_collection 'APEX3 v2017.3-0 (Bruker AXS Inc., 2017)'
_computing_data_reduction 'SAINT V8.38A (Bruker AXS Inc., 2017)'
_computing_molecular_graphics 'Mercury (Macrae <i>et al.</i>, 2008)'
_computing_publication_material 'Olex2 1.5 (Dolomanov <i>et al.</i>, 2009)'
_computing_structure_refinement 'SHELXL 2018/3 (Sheldrick, 2015<i>b</i>)'
_computing_structure_solution 'SHELXT 2018/2 (Sheldrick, 2015<i>a</i>)'
_diffrn_ambient_temperature 100.01
_diffrn_measured_fraction_theta_full 0.999
_diffrn_measured_fraction_theta_max 0.999
_diffrn_measurement_device_type 'Bruker D8 Venture Photon 2'
_diffrn_measurement_method '\f and \w scans'
_diffrn_radiation_type MoK\a
_diffrn_radiation_wavelength 0.71073
_diffrn_reflns_av_R_equivalents 0.0439
_diffrn_reflns_av_unetI/netI 0.0549
_diffrn_reflns_Laue_measured_fraction_full 0.999
_diffrn_reflns_Laue_measured_fraction_max 0.999
_diffrn_reflns_limit_h_max 14
_diffrn_reflns_limit_h_min -14
_diffrn_reflns_limit_k_max 14
_diffrn_reflns_limit_k_min -14
_diffrn_reflns_limit_l_max 43
_diffrn_reflns_limit_l_min -43
_diffrn_reflns_number 86802
_diffrn_reflns_point_group_measured_fraction_full 0.970
_diffrn_reflns_point_group_measured_fraction_max 0.964
_diffrn_reflns_theta_full 25.242
_diffrn_reflns_theta_max 26.372
_diffrn_reflns_theta_min 2.127
_diffrn_source 'Incoatec I\mS'
_diffrn_source_current 0.0
_diffrn_source_power 0.0
_diffrn_source_voltage 0.0
_diffrn_standards_number 0
_exptl_absorpt_coefficient_mu 21.491
_exptl_absorpt_correction_T_max 0.0206
_exptl_absorpt_correction_T_min 0.0048
_exptl_absorpt_correction_type multi-scan
_exptl_absorpt_process_details 'SADABS v2016/2 (Bruker AXS Inc., 2017)'
_exptl_crystal_colour red
_exptl_crystal_colour_primary red
_exptl_crystal_density_diffrn 3.940
_exptl_crystal_density_meas ?
_exptl_crystal_density_method 'not measured'
_exptl_crystal_description plate
_exptl_crystal_F_000 4386
_exptl_crystal_size_max 0.071
_exptl_crystal_size_mid 0.058
_exptl_crystal_size_min 0.033
_exptl_transmission_factor_max 'not measured'
_exptl_transmission_factor_min 'not measured'
_refine_diff_density_max 2.226
_refine_diff_density_min -1.452
_refine_diff_density_rms 0.274
_refine_ls_abs_structure_details
;
 Refined as an inversion twin.
;
_refine_ls_abs_structure_Flack 0.208(6)
_refine_ls_extinction_method none
_refine_ls_goodness_of_fit_ref 1.015
_refine_ls_hydrogen_treatment mixed
_refine_ls_matrix_type full
_refine_ls_number_parameters 1349
_refine_ls_number_reflns 34387
_refine_ls_number_restraints 71
_refine_ls_restrained_S_all 1.014
_refine_ls_R_factor_all 0.0610
_refine_ls_R_factor_gt 0.0458
_refine_ls_shift/su_max 0.001
_refine_ls_shift/su_mean 0.000
_refine_ls_structure_factor_coef Fsqd
_refine_ls_weighting_details 'w=1/[\s^2^(Fo^2^)+(0.0488P)^2^] where P=(Fo^2^+2Fc^2^)/3'
_refine_ls_weighting_scheme calc
_refine_ls_wR_factor_gt 0.1029
_refine_ls_wR_factor_ref 0.1125
_reflns_Friedel_coverage 0.931
_reflns_Friedel_fraction_full 0.941
_reflns_Friedel_fraction_max 0.930
_reflns_number_gt 27768
_reflns_number_total 34387
_reflns_threshold_expression 'I > 2\s(I)'
_cod_data_source_file d2ce00904h2.cif
_cod_data_source_block mo_d8_4601_21sep20_ajp3_0m_b
_cod_depositor_comments
;
The following automatic conversions were performed:

data item '_exptl_crystal_density_meas' value 'not measured' was
changed to '?' -- the value is perceived as not measured.

Automatic conversion script
Id: cif_fix_values 7556 2019-12-06 15:28:31Z antanas 
;
_cod_database_code 7245369
_shelx_shelxl_version_number 2018/3
_shelx_space_group_comment
;
The symmetry employed for this shelxl refinement is uniquely defined
by the following loop, which should always be used as a source of
symmetry information in preference to the above space-group names.
They are only intended as comments.
;
_shelx_estimated_absorpt_t_max 0.537
_shelx_estimated_absorpt_t_min 0.311
_olex2_refinement_description
;
1. Twinned data refinement
 Scales: 0.792(6)
 0.208(6)
2. Fixed Uiso
 At 1.2 times of:
  All C(H) groups, All N(H) groups, All O(H,H) groups
 At 1.5 times of:
  All C(H,H,H) groups
3. Restrained distances
 O1-H1O1 = O1-H2O1
 0.84 with sigma of 0.01
 O2-H1O2 = O2-H2O2
 0.84 with sigma of 0.01
 H1O1-H2O1
 1.33 with sigma of 0.02
 H1O2-H2O2
 1.33 with sigma of 0.02
 H1O2-N12 \\sim H1O2-N13
 with sigma of 0.02
 H2O2-N12 \\sim H2O2-N13
 with sigma of 0.02
4. Uiso/Uaniso restraints and constraints
N18 \\sim C43 \\sim C45: within 2A with sigma of 0.02 and sigma for terminal
atoms of 0.04 within 2A
N21 \\sim C59 \\sim C60: within 2A with sigma of 0.02 and sigma for terminal
atoms of 0.04 within 2A
N19 \\sim C49 \\sim C50 \\sim C51 \\sim C52: within 2A with sigma of 0.02 and
sigma for terminal atoms of 0.04 within 2A
C57 \\sim C58: within 2A with sigma of 0.02 and sigma for terminal atoms of
0.04 within 2A
N20 \\sim C55 \\sim C56: within 2A with sigma of 0.02 and sigma for terminal
atoms of 0.04 within 2A
5.a Aromatic/amide H refined with riding coordinates:
 N4(HN4), N5(HN5), N6(HN6), C3(H3), C4(H4A), C5(H5A), C6(H6A), C8(H8), C9(H9),
 C10(H10), C11(H11), C15(H15), C16(H16), C17(H17), C18(H18), N11(HN11),
 N12(HN12), N13(HN13), C23(H23), C24(H24), C25(H25), C26(H26), C29(H29),
 C30(H30), C31(H31), C32(H32), C35(H35), C36(H36), C37(H37), C38(H38), N18(HN8),
  N19(HN19), N20(HN20), C43(H43), C44(H44), C45(H45), C46(H46), C49(H49),
 C50(H50), C51(H51), C52(H52), C55(H55), C56(H56), C57(H57), C58(H58)
5.b Idealised Me refined as rotating group:
 C20(H20A,H20B,H20C), C40(H40A,H40B,H40C), C60(H60A,H60B,H60C)
;
_olex2_submission_special_instructions 'No special instructions were received'

loop_
_space_group_symop_operation_xyz
'x, y, z'

loop_
_atom_site_label
_atom_site_type_symbol
_atom_site_fract_x
_atom_site_fract_y
_atom_site_fract_z
_atom_site_U_iso_or_equiv
_atom_site_adp_type
_atom_site_occupancy
_atom_site_site_symmetry_order
_atom_site_calc_flag
_atom_site_refinement_flags_posn
_atom_site_refinement_flags_adp
_atom_site_refinement_flags_occupancy
_atom_site_disorder_assembly
_atom_site_disorder_group
Bi1 Bi 0.19987(10) 0.39445(10) 0.64875(3) 0.0383(3) Uani 1 1 d . . . . .
Bi2 Bi 0.20273(10) 0.27516(10) 0.77367(3) 0.0352(3) Uani 1 1 d . . . . .
Bi3 Bi 0.15535(10) 0.16436(10) 0.89997(3) 0.0329(2) Uani 1 1 d . . . . .
Bi4 Bi -0.21642(9) -0.11086(9) 0.92960(3) 0.0318(2) Uani 1 1 d . . . . .
Bi5 Bi -0.19201(10) 0.01560(9) 0.80365(3) 0.0319(2) Uani 1 1 d . . . . .
Bi6 Bi -0.17437(10) 0.13055(10) 0.68176(3) 0.0366(3) Uani 1 1 d . . . . .
I1 I 0.35603(19) 0.3342(2) 0.59097(6) 0.0464(5) Uani 1 1 d . . . . .
I2 I 0.0462(2) 0.4933(2) 0.59765(8) 0.0605(6) Uani 1 1 d . . . . .
I3 I 0.3795(2) 0.6202(2) 0.67291(8) 0.0515(5) Uani 1 1 d . . . . .
I4 I 0.03321(18) 0.39560(18) 0.72057(6) 0.0377(4) Uani 1 1 d . . . . .
I5 I 0.35079(19) 0.2458(2) 0.70887(6) 0.0442(5) Uani 1 1 d . . . . .
I6 I 0.3729(2) 0.50007(19) 0.80223(7) 0.0490(5) Uani 1 1 d . . . . .
I7 I 0.31914(17) 0.12824(17) 0.82595(6) 0.0357(4) Uani 1 1 d . . . . .
I8 I 0.00753(17) 0.28463(16) 0.83582(6) 0.0337(4) Uani 1 1 d . . . . .
I9 I 0.31048(18) 0.40391(18) 0.92532(6) 0.0397(4) Uani 1 1 d . . . . .
I10 I -0.02257(17) 0.16693(17) 0.95681(6) 0.0373(4) Uani 1 1 d . . . . .
I11 I 0.29359(18) 0.03760(18) 0.94780(6) 0.0394(4) Uani 1 1 d . . . . .
I12 I -0.37550(18) -0.05726(18) 0.98447(6) 0.0389(4) Uani 1 1 d . . . . .
I13 I -0.06187(18) -0.22688(18) 0.97630(6) 0.0407(5) Uani 1 1 d . . . . .
I14 I -0.37696(18) -0.33717(17) 0.89704(6) 0.0379(4) Uani 1 1 d . . . . .
I15 I -0.33917(17) 0.04528(17) 0.86934(6) 0.0345(4) Uani 1 1 d . . . . .
I16 I -0.02716(17) -0.09898(16) 0.85932(6) 0.0331(4) Uani 1 1 d . . . . .
I17 I -0.35767(19) -0.21594(18) 0.77827(6) 0.0400(5) Uani 1 1 d . . . . .
I18 I -0.00764(17) 0.00717(17) 0.74076(6) 0.0342(4) Uani 1 1 d . . . . .
I19 I -0.32551(18) 0.16018(17) 0.75601(6) 0.0380(4) Uani 1 1 d . . . . .
I20 I -0.3362(2) -0.10499(19) 0.65729(6) 0.0459(5) Uani 1 1 d . . . . .
I21 I 0.00550(18) 0.11355(19) 0.62554(6) 0.0425(5) Uani 1 1 d . . . . .
I22 I -0.3147(2) 0.2632(2) 0.63785(7) 0.0537(5) Uani 1 1 d . . . . .
Bi7 Bi -0.03105(10) 0.14772(10) 0.34994(3) 0.0383(3) Uani 1 1 d . . . . .
Bi8 Bi 0.41962(9) 0.64003(9) 0.06975(3) 0.0322(2) Uani 1 1 d . . . . .
Bi9 Bi 0.04537(10) 0.36502(9) 0.09831(3) 0.0324(2) Uani 1 1 d . . . . .
Bi10 Bi -0.00425(10) 0.25503(10) 0.22364(3) 0.0333(2) Uani 1 1 d . . . . .
Bi11 Bi 0.38683(10) 0.51992(9) 0.19563(3) 0.0319(2) Uani 1 1 d . . . . .
Bi12 Bi 0.35281(10) 0.40962(10) 0.31767(3) 0.0372(3) Uani 1 1 d . . . . .
I32 I -0.1952(2) -0.0802(2) 0.31949(7) 0.0498(5) Uani 1 1 d . . . . .
I33 I 0.1169(2) 0.0536(2) 0.40474(7) 0.0570(6) Uani 1 1 d . . . . .
I34 I -0.2003(2) 0.1916(2) 0.40233(7) 0.0575(6) Uani 1 1 d . . . . .
I35 I 0.15738(17) 0.14237(17) 0.27999(6) 0.0369(4) Uani 1 1 d . . . . .
I36 I -0.16518(18) 0.29059(18) 0.28428(6) 0.0387(4) Uani 1 1 d . . . . .
I37 I -0.1732(2) 0.03009(19) 0.19439(7) 0.0458(5) Uani 1 1 d . . . . .
I38 I 0.19349(17) 0.24656(17) 0.16324(5) 0.0335(4) Uani 1 1 d . . . . .
I39 I -0.11763(17) 0.40435(17) 0.17085(6) 0.0363(4) Uani 1 1 d . . . . .
I40 I -0.09359(18) 0.49210(18) 0.05115(6) 0.0385(4) Uani 1 1 d . . . . .
I41 I 0.22618(17) 0.36206(18) 0.04185(6) 0.0378(4) Uani 1 1 d . . . . .
I42 I -0.10996(18) 0.12614(17) 0.07280(6) 0.0392(4) Uani 1 1 d . . . . .
I43 I 0.58048(18) 0.86685(17) 0.10208(6) 0.0378(4) Uani 1 1 d . . . . .
I44 I 0.57928(18) 0.58585(18) 0.01535(6) 0.0393(4) Uani 1 1 d . . . . .
I45 I 0.26520(18) 0.75628(19) 0.02361(6) 0.0414(5) Uani 1 1 d . . . . .
I46 I 0.53909(18) 0.48423(17) 0.13211(6) 0.0355(4) Uani 1 1 d . . . . .
I47 I 0.22586(17) 0.62960(17) 0.13857(6) 0.0334(4) Uani 1 1 d . . . . .
I48 I 0.54621(19) 0.75534(18) 0.21958(6) 0.0401(5) Uani 1 1 d . . . . .
I49 I 0.51434(18) 0.37704(18) 0.24663(6) 0.0394(5) Uani 1 1 d . . . . .
I50 I 0.19497(17) 0.52913(17) 0.25621(6) 0.0347(4) Uani 1 1 d . . . . .
I51 I 0.51864(19) 0.64753(19) 0.33579(6) 0.0437(5) Uani 1 1 d . . . . .
I52 I 0.17005(18) 0.43542(18) 0.37281(6) 0.0414(5) Uani 1 1 d . . . . .
I53 I 0.4837(2) 0.2843(2) 0.36883(7) 0.0534(6) Uani 1 1 d . . . . .
I23 I 0.8247(2) 0.71262(19) 0.56236(7) 0.0553(5) Uani 1 1 d . . . . .
I24 I 0.60738(18) 0.55519(18) 0.57847(6) 0.0474(4) Uani 1 1 d . . . . .
I25 I 1.1922(2) 1.0636(2) 0.53438(7) 0.0584(5) Uani 1 1 d . . . . .
I26 I 1.08793(19) 0.8293(2) 0.50408(6) 0.0540(5) Uani 1 1 d . . . . .
I27 I 0.9888(2) 0.5518(2) 0.46909(7) 0.0555(5) Uani 1 1 d . . . . .
I28 I 0.74918(19) 0.39598(18) 0.48817(6) 0.0488(4) Uani 1 1 d . . . . .
I29 I 0.5208(2) 0.2264(2) 0.50518(7) 0.0566(5) Uani 1 1 d . . . . .
I30 I 0.41968(19) -0.02240(19) 0.45094(6) 0.0506(5) Uani 1 1 d . . . . .
I31 I 0.3071(2) -0.2446(2) 0.41313(6) 0.0534(5) Uani 1 1 d . . . . .
N1 N 0.979(2) 0.618(2) 0.8102(8) 0.042(6) Uani 1 1 d . . . . .
N2 N 0.943(2) 0.549(2) 0.8734(8) 0.045(6) Uani 1 1 d . . . . .
N3 N 0.782(2) 0.485(2) 0.8226(8) 0.040(6) Uani 1 1 d . . . . .
N4 N 1.181(2) 0.669(2) 0.8979(7) 0.041(6) Uani 1 1 d . . . . .
HN4 H 1.129496 0.620520 0.912278 0.049 Uiso 1 1 calc R U . . .
N5 N 0.894(2) 0.636(2) 0.7381(7) 0.039(5) Uani 1 1 d . . . . .
HN5 H 0.969832 0.671203 0.747530 0.046 Uiso 1 1 calc R U . . .
N6 N 0.807(2) 0.416(2) 0.9227(7) 0.034(5) Uani 1 1 d . . . . .
HN6 H 0.885034 0.457900 0.927943 0.041 Uiso 1 1 calc R U . . .
C1 C 1.013(3) 0.609(3) 0.8475(9) 0.041(7) Uani 1 1 d . . . . .
C2 C 1.142(3) 0.677(3) 0.8598(10) 0.046(8) Uani 1 1 d . . . . .
C3 C 1.291(3) 0.730(3) 0.9135(10) 0.049(8) Uani 1 1 d . . . . .
H3 H 1.312430 0.725598 0.940094 0.059 Uiso 1 1 calc R U . . .
C4 C 1.373(2) 0.797(3) 0.8913(9) 0.041(7) Uani 1 1 d . . . . .
H4A H 1.453063 0.837277 0.902517 0.049 Uiso 1 1 calc R U . . .
C5 C 1.345(3) 0.811(3) 0.8531(9) 0.042(7) Uani 1 1 d . . . . .
H5A H 1.402219 0.860682 0.837789 0.051 Uiso 1 1 calc R U . . .
C6 C 1.221(3) 0.744(3) 0.8379(10) 0.042(7) Uani 1 1 d . . . . .
H6A H 1.196705 0.748203 0.811449 0.050 Uiso 1 1 calc R U . . .
C7 C 0.863(3) 0.555(3) 0.8011(8) 0.039(7) Uani 1 1 d . . . . .
C8 C 0.856(4) 0.653(5) 0.7025(13) 0.087(15) Uani 1 1 d . . . . .
H8 H 0.911031 0.710799 0.688741 0.105 Uiso 1 1 calc R U . . .
C9 C 0.748(3) 0.596(3) 0.6847(9) 0.049(8) Uani 1 1 d . . . . .
H9 H 0.728374 0.607137 0.658439 0.059 Uiso 1 1 calc R U . . .
C10 C 0.656(3) 0.510(3) 0.7079(9) 0.048(8) Uani 1 1 d . . . . .
H10 H 0.574274 0.467529 0.697823 0.058 Uiso 1 1 calc R U . . .
C11 C 0.699(3) 0.501(3) 0.7432(9) 0.039(7) Uani 1 1 d . . . . .
H11 H 0.646909 0.446892 0.758907 0.046 Uiso 1 1 calc R U . . .
C12 C 0.815(3) 0.564(2) 0.7592(9) 0.039(7) Uani 1 1 d . . . . .
C13 C 0.830(2) 0.490(2) 0.8598(8) 0.035(6) Uani 1 1 d . . . . .
C14 C 0.755(3) 0.417(2) 0.8866(10) 0.041(7) Uani 1 1 d . . . . .
C15 C 0.751(3) 0.358(3) 0.9493(10) 0.054(9) Uani 1 1 d . . . . .
H15 H 0.793787 0.362013 0.973929 0.065 Uiso 1 1 calc R U . . .
C16 C 0.627(2) 0.287(3) 0.9434(10) 0.042(7) Uani 1 1 d . . . . .
H16 H 0.585006 0.240997 0.962981 0.050 Uiso 1 1 calc R U . . .
C17 C 0.570(3) 0.289(3) 0.9069(9) 0.045(7) Uani 1 1 d . . . . .
H17 H 0.485536 0.247134 0.901678 0.054 Uiso 1 1 calc R U . . .
C18 C 0.631(2) 0.348(2) 0.8789(9) 0.038(6) Uani 1 1 d . . . . .
H18 H 0.591483 0.344324 0.853778 0.045 Uiso 1 1 calc R U . . .
N7 N 0.145(3) 0.767(3) 0.7384(10) 0.067(9) Uani 1 1 d . . . . .
C19 C 0.245(3) 0.828(3) 0.7357(8) 0.043(7) Uani 1 1 d . . . . .
C20 C 0.367(4) 0.908(3) 0.7337(12) 0.070(11) Uani 1 1 d . . . . .
H20A H 0.415347 0.866795 0.718805 0.105 Uiso 1 1 calc R U . . .
H20B H 0.407451 0.930065 0.759833 0.105 Uiso 1 1 calc R U . . .
H20C H 0.361973 0.981290 0.721248 0.105 Uiso 1 1 calc R U . . .
N8 N 0.417(2) 0.040(2) 0.1796(7) 0.040(6) Uani 1 1 d . . . . .
N9 N 0.2217(19) -0.078(2) 0.1930(7) 0.036(5) Uani 1 1 d . . . . .
N10 N 0.254(2) -0.022(2) 0.1299(7) 0.040(6) Uani 1 1 d . . . . .
N11 N 0.305(2) -0.097(2) 0.2673(7) 0.040(6) Uani 1 1 d . . . . .
HN11 H 0.231398 -0.140258 0.257186 0.048 Uiso 1 1 calc R U . . .
N12 N 0.391(2) 0.109(2) 0.0799(7) 0.038(6) Uani 1 1 d D . . . .
HN12 H 0.312520 0.069087 0.075575 0.046 Uiso 1 1 calc R U . . .
N13 N 0.024(2) -0.137(2) 0.1051(7) 0.038(6) Uani 1 1 d D . . . .
HN13 H 0.078574 -0.093263 0.090588 0.046 Uiso 1 1 calc R U . . .
C21 C 0.339(2) -0.020(2) 0.2039(10) 0.041(7) Uani 1 1 d . . . . .
C22 C 0.382(3) -0.020(3) 0.2436(10) 0.045(8) Uani 1 1 d . . . . .
C23 C 0.334(3) -0.109(2) 0.3033(9) 0.037(7) Uani 1 1 d . . . . .
H23 H 0.278086 -0.162508 0.318173 0.045 Uiso 1 1 calc R U . . .
C24 C 0.453(3) -0.040(3) 0.3204(10) 0.047(8) Uani 1 1 d . . . . .
H24 H 0.478018 -0.047581 0.346516 0.056 Uiso 1 1 calc R U . . .
C25 C 0.527(2) 0.034(2) 0.2995(9) 0.039(7) Uani 1 1 d . . . . .
H25 H 0.603907 0.082175 0.311267 0.046 Uiso 1 1 calc R U . . .
C26 C 0.498(3) 0.047(2) 0.2594(9) 0.042(7) Uani 1 1 d . . . . .
H26 H 0.555270 0.098459 0.244482 0.051 Uiso 1 1 calc R U . . .
C27 C 0.371(2) 0.039(2) 0.1437(9) 0.035(6) Uani 1 1 d . . . . .
C28 C 0.450(2) 0.112(3) 0.1143(9) 0.041(7) Uani 1 1 d . . . . .
C29 C 0.456(3) 0.169(3) 0.0508(9) 0.051(9) Uani 1 1 d . . . . .
H29 H 0.415464 0.165392 0.025790 0.061 Uiso 1 1 calc R U . . .
C30 C 0.574(3) 0.232(3) 0.0576(10) 0.055(10) Uani 1 1 d . . . . .
H30 H 0.617369 0.272227 0.037452 0.067 Uiso 1 1 calc R U . . .
C31 C 0.633(2) 0.238(3) 0.0942(9) 0.047(8) Uani 1 1 d . . . . .
H31 H 0.715542 0.286105 0.099759 0.056 Uiso 1 1 calc R U . . .
C32 C 0.566(3) 0.171(3) 0.1233(8) 0.040(6) Uani 1 1 d . . . . .
H32 H 0.604041 0.170185 0.148381 0.048 Uiso 1 1 calc R U . . .
C33 C 0.188(2) -0.082(2) 0.1572(10) 0.043(8) Uani 1 1 d . . . . .
C34 C 0.060(3) -0.142(3) 0.1410(9) 0.040(7) Uani 1 1 d . . . . .
C35 C -0.087(3) -0.193(3) 0.0885(11) 0.052(8) Uani 1 1 d . . . . .
H35 H -0.108624 -0.180505 0.062394 0.062 Uiso 1 1 calc R U . . .
C36 C -0.173(3) -0.270(3) 0.1103(11) 0.050(9) Uani 1 1 d . . . . .
H36 H -0.251393 -0.314948 0.098511 0.060 Uiso 1 1 calc R U . . .
C37 C -0.143(3) -0.280(3) 0.1495(9) 0.041(7) Uani 1 1 d . . . . .
H37 H -0.200895 -0.330774 0.164466 0.049 Uiso 1 1 calc R U . . .
C38 C -0.027(3) -0.214(3) 0.1663(10) 0.049(8) Uani 1 1 d . . . . .
H38 H -0.005214 -0.216465 0.192994 0.059 Uiso 1 1 calc R U . . .
N14 N 1.050(2) 0.774(2) 0.2672(9) 0.048(7) Uani 1 1 d . . . . .
C39 C 0.957(4) 0.719(3) 0.2640(9) 0.053(9) Uani 1 1 d . . . . .
C40 C 0.827(2) 0.634(3) 0.2592(9) 0.041(7) Uani 1 1 d . . . . .
H40A H 0.775858 0.667913 0.241686 0.062 Uiso 1 1 calc R U . . .
H40B H 0.792933 0.624871 0.284290 0.062 Uiso 1 1 calc R U . . .
H40C H 0.828967 0.554810 0.248444 0.062 Uiso 1 1 calc R U . . .
N15 N 0.589(3) 0.759(3) 0.4905(8) 0.059(8) Uani 1 1 d . . . . .
N16 N 0.756(3) 0.805(3) 0.4510(10) 0.070(9) Uani 1 1 d . . . . .
N17 N 0.618(3) 0.616(3) 0.4412(9) 0.069(8) Uani 1 1 d . . . . .
N18 N 0.674(3) 0.965(3) 0.5293(10) 0.074(8) Uani 1 1 d . U . . .
HN8 H 0.606573 0.907540 0.533450 0.089 Uiso 1 1 calc R U . . .
N19 N 0.381(3) 0.604(3) 0.5046(10) 0.067(8) Uani 1 1 d . U . . .
HN19 H 0.410470 0.676708 0.515845 0.081 Uiso 1 1 calc R U . . .
N20 N 0.762(3) 0.549(3) 0.3885(9) 0.070(8) Uani 1 1 d . U . . .
HN20 H 0.700218 0.494484 0.397306 0.084 Uiso 1 1 calc R U . . .
C41 C 0.694(3) 0.831(2) 0.4800(10) 0.059(9) Uani 1 1 d . . . . .
C42 C 0.742(3) 0.944(4) 0.4991(12) 0.069(11) Uani 1 1 d . . . . .
C43 C 0.708(4) 1.076(3) 0.5542(12) 0.074(9) Uani 1 1 d . U . . .
H43 H 0.659658 1.087564 0.574440 0.089 Uiso 1 1 calc R U . . .
C44 C 0.803(4) 1.153(4) 0.5475(12) 0.081(13) Uani 1 1 d . . . . .
H44 H 0.826222 1.224995 0.563939 0.097 Uiso 1 1 calc R U . . .
C45 C 0.884(3) 1.147(3) 0.5172(11) 0.058(9) Uani 1 1 d . . . . .
H45 H 0.956371 1.210809 0.513755 0.069 Uiso 1 1 calc R U . . .
C46 C 0.845(3) 1.036(4) 0.4929(11) 0.066(9) Uani 1 1 d . . . . .
H46 H 0.891682 1.026164 0.472122 0.079 Uiso 1 1 calc R U . . .
C47 C 0.551(3) 0.646(3) 0.4674(8) 0.051(8) Uani 1 1 d . . . . .
C48 C 0.443(3) 0.567(2) 0.4766(11) 0.059(10) Uani 1 1 d . . . . .
C49 C 0.281(4) 0.534(4) 0.5147(13) 0.087(10) Uani 1 1 d . U . . .
H49 H 0.237313 0.567363 0.532417 0.104 Uiso 1 1 calc R U . . .
C50 C 0.238(5) 0.430(4) 0.5034(14) 0.093(11) Uani 1 1 d . U . . .
H50 H 0.170574 0.380769 0.515633 0.111 Uiso 1 1 calc R U . . .
C51 C 0.282(4) 0.379(4) 0.4735(13) 0.083(11) Uani 1 1 d . U . . .
H51 H 0.241333 0.299361 0.462548 0.100 Uiso 1 1 calc R U . . .
C52 C 0.401(4) 0.456(3) 0.4588(12) 0.079(11) Uani 1 1 d . U . . .
H52 H 0.441413 0.427931 0.438930 0.095 Uiso 1 1 calc R U . . .
C53 C 0.717(3) 0.693(3) 0.4346(8) 0.038(6) Uani 1 1 d . . . . .
C54 C 0.790(2) 0.667(2) 0.4060(8) 0.037(6) Uani 1 1 d . . . . .
C55 C 0.813(4) 0.511(3) 0.3627(9) 0.058(7) Uani 1 1 d . U . . .
H55 H 0.777216 0.432105 0.350504 0.070 Uiso 1 1 calc R U . . .
C56 C 0.921(4) 0.583(3) 0.3520(10) 0.068(8) Uani 1 1 d . U . . .
H56 H 0.966125 0.552393 0.333967 0.081 Uiso 1 1 calc R U . . .
C57 C 0.964(4) 0.699(4) 0.3673(12) 0.074(10) Uani 1 1 d . U . . .
H57 H 1.038527 0.750086 0.359418 0.089 Uiso 1 1 calc R U . . .
C58 C 0.899(3) 0.744(3) 0.3954(11) 0.064(8) Uani 1 1 d . U . . .
H58 H 0.929662 0.824790 0.406445 0.077 Uiso 1 1 calc R U . . .
N21 N 0.430(3) 0.837(3) 0.5594(11) 0.076(10) Uani 1 1 d . U . . .
C59 C 0.368(5) 0.870(4) 0.5835(15) 0.093(14) Uani 1 1 d . U . . .
C60 C 0.285(6) 0.867(6) 0.6128(16) 0.14(2) Uani 1 1 d . U . . .
H60A H 0.317715 0.839656 0.636470 0.211 Uiso 1 1 calc R U . . .
H60B H 0.204536 0.810400 0.604175 0.211 Uiso 1 1 calc R U . . .
H60C H 0.276024 0.948092 0.617753 0.211 Uiso 1 1 calc R U . . .
O1 O 1.0584(17) 0.516(2) 0.9547(6) 0.044(5) Uani 1 1 d D . . . .
H1O1 H 1.07(3) 0.579(12) 0.969(5) 0.052 Uiso 1 1 d D U . . .
H2O1 H 1.08(2) 0.467(16) 0.968(6) 0.052 Uiso 1 1 d D U . . .
O2 O 0.148(2) 0.0103(18) 0.0468(6) 0.052(6) Uani 1 1 d D . . . .
H1O2 H 0.125(9) 0.068(4) 0.056(6) 0.062 Uiso 1 1 d D U . . .
H2O2 H 0.122(8) 0.000(17) 0.0235(10) 0.062 Uiso 1 1 d D U . . .

loop_
_atom_site_aniso_label
_atom_site_aniso_U_11
_atom_site_aniso_U_22
_atom_site_aniso_U_33
_atom_site_aniso_U_23
_atom_site_aniso_U_13
_atom_site_aniso_U_12
Bi1 0.0358(6) 0.0375(6) 0.0408(6) 0.0070(5) 0.0034(5) 0.0084(5)
Bi2 0.0325(6) 0.0319(6) 0.0390(6) 0.0034(5) 0.0008(5) 0.0057(5)
Bi3 0.0300(5) 0.0316(6) 0.0352(6) 0.0029(5) 0.0011(4) 0.0060(4)
Bi4 0.0303(5) 0.0299(6) 0.0349(6) 0.0036(4) 0.0018(4) 0.0080(4)
Bi5 0.0314(5) 0.0292(5) 0.0343(6) 0.0023(4) 0.0025(4) 0.0072(4)
Bi6 0.0345(6) 0.0358(6) 0.0375(6) 0.0046(5) -0.0001(4) 0.0071(5)
I1 0.0464(11) 0.0484(11) 0.0453(11) 0.0011(9) 0.0084(9) 0.0145(9)
I2 0.0486(13) 0.0704(16) 0.0657(15) 0.0297(12) 0.0022(11) 0.0193(11)
I3 0.0432(12) 0.0373(11) 0.0710(15) -0.0035(10) 0.0076(10) 0.0070(9)
I4 0.0359(10) 0.0362(10) 0.0427(11) 0.0043(8) 0.0031(8) 0.0129(8)
I5 0.0381(11) 0.0506(12) 0.0487(12) 0.0130(9) 0.0094(9) 0.0179(9)
I6 0.0443(12) 0.0365(11) 0.0584(14) -0.0010(10) -0.0012(10) 0.0005(9)
I7 0.0349(10) 0.0365(10) 0.0368(10) 0.0028(8) 0.0017(8) 0.0121(8)
I8 0.0340(10) 0.0285(9) 0.0387(11) 0.0006(8) 0.0016(8) 0.0094(8)
I9 0.0336(10) 0.0349(10) 0.0478(12) -0.0013(8) 0.0043(8) 0.0056(8)
I10 0.0318(10) 0.0366(10) 0.0400(11) -0.0026(8) 0.0047(8) 0.0041(8)
I11 0.0363(10) 0.0374(11) 0.0435(12) 0.0058(9) -0.0004(8) 0.0096(8)
I12 0.0373(10) 0.0411(11) 0.0375(11) 0.0011(8) 0.0057(8) 0.0097(9)
I13 0.0366(10) 0.0417(11) 0.0455(12) 0.0084(9) -0.0007(8) 0.0141(9)
I14 0.0347(10) 0.0300(10) 0.0472(12) -0.0020(8) 0.0018(8) 0.0073(8)
I15 0.0336(10) 0.0340(10) 0.0378(10) 0.0024(8) 0.0033(8) 0.0124(8)
I16 0.0300(9) 0.0304(10) 0.0386(10) 0.0019(8) 0.0027(8) 0.0084(8)
I17 0.0390(11) 0.0304(10) 0.0464(12) -0.0014(8) 0.0019(8) 0.0037(8)
I18 0.0326(9) 0.0328(10) 0.0367(10) 0.0009(8) 0.0036(8) 0.0085(8)
I19 0.0355(10) 0.0366(10) 0.0432(11) 0.0062(8) 0.0018(8) 0.0121(8)
I20 0.0437(11) 0.0386(11) 0.0493(12) -0.0012(9) -0.0006(9) 0.0033(9)
I21 0.0371(10) 0.0467(11) 0.0411(11) 0.0026(8) 0.0050(8) 0.0071(8)
I22 0.0537(12) 0.0489(12) 0.0608(14) 0.0100(10) -0.0058(10) 0.0201(10)
Bi7 0.0367(6) 0.0371(6) 0.0400(6) 0.0059(5) 0.0017(5) 0.0085(5)
Bi8 0.0289(5) 0.0307(6) 0.0360(6) 0.0026(4) 0.0015(4) 0.0069(4)
Bi9 0.0303(5) 0.0310(6) 0.0351(6) 0.0019(5) 0.0014(4) 0.0076(4)
Bi10 0.0304(6) 0.0317(6) 0.0361(6) 0.0026(5) -0.0001(4) 0.0066(5)
Bi11 0.0294(5) 0.0297(6) 0.0358(6) 0.0017(4) 0.0020(4) 0.0073(4)
Bi12 0.0343(6) 0.0355(6) 0.0388(6) 0.0040(5) -0.0014(5) 0.0058(5)
I32 0.0420(11) 0.0367(11) 0.0683(15) -0.0003(10) -0.0014(10) 0.0092(9)
I33 0.0489(12) 0.0470(12) 0.0702(15) 0.0180(11) -0.0132(10) 0.0082(10)
I34 0.0696(15) 0.0672(15) 0.0482(13) 0.0120(11) 0.0183(11) 0.0358(13)
I35 0.0336(10) 0.0340(10) 0.0441(11) 0.0058(8) 0.0030(8) 0.0108(8)
I36 0.0360(10) 0.0392(10) 0.0430(11) 0.0071(8) 0.0060(8) 0.0128(8)
I37 0.0418(11) 0.0351(11) 0.0533(13) -0.0023(9) -0.0005(9) 0.0010(9)
I38 0.0315(10) 0.0321(10) 0.0377(11) 0.0023(8) 0.0024(8) 0.0105(8)
I39 0.0349(10) 0.0388(11) 0.0373(11) 0.0038(8) 0.0024(8) 0.0139(8)
I40 0.0395(10) 0.0386(11) 0.0387(11) 0.0047(8) -0.0013(8) 0.0139(9)
I41 0.0318(9) 0.0373(10) 0.0407(11) -0.0028(8) 0.0059(8) 0.0041(8)
I42 0.0341(10) 0.0329(10) 0.0468(12) -0.0037(8) 0.0039(8) 0.0040(8)
I43 0.0358(10) 0.0300(10) 0.0453(11) -0.0012(8) 0.0000(8) 0.0068(8)
I44 0.0377(10) 0.0405(11) 0.0397(11) 0.0007(8) 0.0066(8) 0.0104(9)
I45 0.0382(10) 0.0429(11) 0.0446(12) 0.0061(9) -0.0026(8) 0.0148(9)
I46 0.0338(10) 0.0346(10) 0.0396(11) 0.0040(8) 0.0055(8) 0.0112(8)
I47 0.0312(9) 0.0308(10) 0.0385(11) 0.0013(8) 0.0005(8) 0.0101(8)
I48 0.0399(11) 0.0314(10) 0.0453(12) -0.0003(8) 0.0013(9) 0.0048(8)
I49 0.0353(10) 0.0385(11) 0.0466(12) 0.0086(9) 0.0020(8) 0.0136(8)
I50 0.0323(10) 0.0328(10) 0.0388(11) 0.0006(8) 0.0020(8) 0.0094(8)
I51 0.0398(10) 0.0387(11) 0.0466(12) 0.0012(8) -0.0021(8) 0.0033(8)
I52 0.0396(10) 0.0401(10) 0.0419(11) 0.0029(8) 0.0017(8) 0.0074(8)
I53 0.0482(12) 0.0440(11) 0.0658(14) 0.0133(10) -0.0112(10) 0.0121(9)
I23 0.0472(11) 0.0503(11) 0.0674(14) 0.0098(10) -0.0036(10) 0.0136(9)
I24 0.0491(11) 0.0554(11) 0.0401(10) 0.0023(8) 0.0011(8) 0.0195(9)
I25 0.0625(13) 0.0573(13) 0.0573(13) 0.0069(10) 0.0162(10) 0.0172(10)
I26 0.0474(11) 0.0590(12) 0.0543(12) 0.0113(10) 0.0091(9) 0.0106(9)
I27 0.0514(12) 0.0585(13) 0.0541(13) 0.0059(10) 0.0004(9) 0.0120(10)
I28 0.0542(11) 0.0458(10) 0.0481(11) -0.0013(8) 0.0044(9) 0.0172(9)
I29 0.0527(12) 0.0491(12) 0.0686(14) -0.0035(10) 0.0067(10) 0.0160(10)
I30 0.0445(11) 0.0553(12) 0.0550(12) 0.0141(9) 0.0050(9) 0.0174(9)
I31 0.0589(12) 0.0587(12) 0.0460(11) 0.0040(9) 0.0004(9) 0.0233(10)
N1 0.043(14) 0.026(12) 0.065(18) 0.004(11) 0.011(12) 0.023(11)
N2 0.020(11) 0.037(14) 0.073(19) -0.008(12) 0.002(11) 0.004(10)
N3 0.022(11) 0.034(13) 0.057(17) -0.003(11) 0.004(11) -0.004(10)
N4 0.042(14) 0.045(15) 0.033(13) 0.002(11) -0.010(11) 0.014(12)
N5 0.034(12) 0.042(14) 0.040(14) 0.006(11) -0.002(10) 0.012(11)
N6 0.028(11) 0.025(11) 0.058(16) 0.011(11) 0.012(11) 0.018(10)
C1 0.041(16) 0.047(18) 0.040(16) -0.003(13) 0.002(13) 0.019(14)
C2 0.037(16) 0.028(15) 0.06(2) -0.003(14) 0.014(15) -0.009(12)
C3 0.033(16) 0.07(2) 0.055(19) -0.011(16) -0.006(13) 0.038(16)
C4 0.016(12) 0.041(17) 0.06(2) -0.002(14) 0.001(12) 0.010(12)
C5 0.044(17) 0.042(17) 0.044(18) 0.012(13) -0.012(13) 0.018(14)
C6 0.030(14) 0.042(17) 0.056(19) -0.002(14) 0.003(13) 0.016(13)
C7 0.056(19) 0.028(14) 0.039(16) -0.010(11) -0.005(13) 0.027(14)
C8 0.08(3) 0.13(4) 0.07(3) 0.04(3) 0.01(2) 0.07(3)
C9 0.08(2) 0.038(17) 0.027(15) -0.007(12) -0.017(15) 0.021(16)
C10 0.050(18) 0.06(2) 0.047(18) -0.003(14) 0.005(14) 0.027(16)
C11 0.031(14) 0.036(15) 0.051(18) -0.002(12) -0.011(12) 0.016(12)
C12 0.046(17) 0.029(14) 0.050(17) 0.013(12) 0.003(13) 0.025(13)
C13 0.035(15) 0.030(14) 0.043(16) -0.017(12) -0.016(12) 0.018(12)
C14 0.034(15) 0.029(14) 0.07(2) 0.008(14) 0.006(14) 0.017(12)
C15 0.05(2) 0.05(2) 0.05(2) -0.012(16) -0.012(16) 0.007(16)
C16 0.018(12) 0.031(15) 0.06(2) 0.000(13) -0.001(12) -0.013(11)
C17 0.056(19) 0.029(15) 0.047(19) -0.015(13) 0.005(15) 0.007(14)
C18 0.032(14) 0.029(14) 0.056(18) 0.003(12) 0.002(13) 0.016(12)
N7 0.07(2) 0.035(15) 0.08(2) 0.003(14) 0.012(17) -0.003(15)
C19 0.06(2) 0.029(14) 0.034(16) 0.006(12) -0.006(14) 0.002(14)
C20 0.09(3) 0.07(2) 0.07(3) -0.006(19) 0.01(2) 0.04(2)
N8 0.039(14) 0.039(14) 0.043(15) 0.005(11) 0.007(11) 0.014(11)
N9 0.021(11) 0.039(13) 0.044(14) 0.003(10) -0.010(9) 0.008(9)
N10 0.033(13) 0.033(13) 0.048(15) -0.003(11) -0.004(11) 0.006(10)
N11 0.033(13) 0.031(12) 0.053(16) -0.008(11) 0.004(11) 0.006(10)
N12 0.033(12) 0.042(14) 0.038(14) -0.010(11) 0.010(10) 0.009(11)
N13 0.043(14) 0.021(11) 0.046(15) -0.004(10) 0.011(11) 0.001(10)
C21 0.020(13) 0.029(14) 0.07(2) 0.011(14) 0.008(13) 0.003(11)
C22 0.029(15) 0.034(15) 0.07(2) -0.006(14) 0.016(14) 0.007(12)
C23 0.035(15) 0.026(13) 0.053(18) 0.021(12) 0.007(12) 0.007(11)
C24 0.037(16) 0.028(14) 0.07(2) -0.008(13) -0.013(14) 0.001(12)
C25 0.026(13) 0.032(14) 0.058(19) 0.012(13) 0.010(12) 0.003(11)
C26 0.037(15) 0.019(12) 0.06(2) 0.015(13) 0.012(14) -0.006(11)
C27 0.022(13) 0.028(14) 0.052(18) -0.002(12) 0.006(12) 0.004(11)
C28 0.030(14) 0.043(17) 0.049(18) -0.026(13) -0.015(12) 0.018(13)
C29 0.031(15) 0.08(2) 0.038(18) -0.021(16) 0.003(13) 0.012(16)
C30 0.07(2) 0.046(19) 0.046(19) -0.024(15) 0.032(17) 0.000(16)
C31 0.013(12) 0.06(2) 0.06(2) -0.029(16) 0.005(12) 0.006(13)
C32 0.039(15) 0.046(17) 0.034(15) 0.001(13) -0.004(12) 0.015(13)
C33 0.026(14) 0.012(12) 0.08(2) -0.009(13) 0.002(14) -0.005(10)
C34 0.030(15) 0.042(17) 0.053(19) -0.017(14) -0.008(13) 0.025(13)
C35 0.047(18) 0.032(16) 0.07(2) 0.005(15) -0.016(16) 0.002(13)
C36 0.028(15) 0.031(16) 0.09(3) -0.008(16) 0.019(16) 0.012(13)
C37 0.025(14) 0.051(18) 0.045(18) -0.001(14) 0.010(12) 0.008(13)
C38 0.041(17) 0.06(2) 0.045(18) -0.001(15) 0.014(14) 0.010(15)
N14 0.013(11) 0.049(16) 0.09(2) 0.009(14) 0.016(12) 0.011(11)
C39 0.08(3) 0.06(2) 0.037(18) 0.021(16) 0.023(17) 0.04(2)
C40 0.022(13) 0.050(17) 0.051(18) 0.014(14) 0.019(12) 0.002(12)
N15 0.044(15) 0.053(16) 0.07(2) 0.012(16) -0.014(14) 0.008(12)
N16 0.057(18) 0.09(2) 0.08(2) 0.016(18) 0.004(16) 0.038(17)
N17 0.060(19) 0.08(2) 0.059(19) -0.001(15) 0.019(15) 0.002(16)
N18 0.09(2) 0.051(16) 0.08(2) -0.004(14) -0.029(16) 0.023(15)
N19 0.059(16) 0.060(16) 0.08(2) 0.021(14) -0.002(15) 0.017(13)
N20 0.084(19) 0.058(16) 0.056(16) -0.006(13) -0.018(14) 0.007(14)
C41 0.08(2) 0.020(14) 0.07(2) 0.018(14) -0.001(19) 0.008(14)
C42 0.06(2) 0.07(2) 0.08(3) 0.04(2) -0.022(19) 0.009(18)
C43 0.08(2) 0.045(17) 0.09(2) -0.012(16) -0.036(18) 0.023(16)
C44 0.07(3) 0.09(3) 0.07(3) 0.03(2) -0.03(2) 0.01(2)
C45 0.06(2) 0.040(17) 0.07(2) -0.017(15) -0.022(17) 0.012(15)
C46 0.06(2) 0.08(3) 0.06(2) -0.008(18) -0.007(17) 0.03(2)
C47 0.048(18) 0.07(2) 0.033(16) 0.010(14) -0.007(13) 0.012(16)
C48 0.07(2) 0.021(14) 0.08(2) 0.011(15) -0.037(19) 0.013(14)
C49 0.079(19) 0.066(17) 0.10(2) 0.038(16) -0.020(17) -0.006(15)
C50 0.10(2) 0.068(18) 0.09(2) 0.033(17) -0.025(18) 0.001(17)
C51 0.10(2) 0.045(16) 0.08(2) 0.021(15) -0.053(18) -0.011(15)
C52 0.11(2) 0.036(16) 0.08(2) 0.009(15) -0.069(19) 0.017(15)
C53 0.039(15) 0.052(17) 0.028(13) -0.012(12) -0.014(11) 0.027(13)
C54 0.028(13) 0.031(13) 0.048(17) 0.020(12) -0.009(11) 0.004(10)
C55 0.094(19) 0.047(14) 0.038(14) -0.001(12) 0.001(14) 0.029(14)
C56 0.11(2) 0.066(19) 0.043(16) -0.011(14) 0.009(16) 0.044(17)
C57 0.060(19) 0.07(2) 0.08(2) 0.012(18) 0.000(17) -0.002(16)
C58 0.056(18) 0.066(19) 0.07(2) 0.007(16) 0.011(15) 0.013(15)
N21 0.09(2) 0.07(2) 0.08(2) 0.019(18) 0.009(19) 0.049(18)
C59 0.11(3) 0.08(2) 0.08(3) 0.05(2) -0.03(2) 0.03(2)
C60 0.19(5) 0.14(4) 0.11(4) 0.05(3) -0.05(3) 0.07(4)
O1 0.024(10) 0.056(13) 0.044(12) 0.004(10) -0.002(8) 0.002(9)
O2 0.079(16) 0.036(11) 0.046(13) -0.002(9) 0.005(11) 0.027(11)

loop_
_atom_type_symbol
_atom_type_description
_atom_type_scat_dispersion_real
_atom_type_scat_dispersion_imag
_atom_type_scat_source
C C 0.0033 0.0016 'International Tables Vol C Tables 4.2.6.8 and 6.1.1.4'
H H 0.0000 0.0000 'International Tables Vol C Tables 4.2.6.8 and 6.1.1.4'
Bi Bi -4.1077 10.2566 'International Tables Vol C Tables 4.2.6.8 and 6.1.1.4'
I I -0.4742 1.8119 'International Tables Vol C Tables 4.2.6.8 and 6.1.1.4'
N N 0.0061 0.0033 'International Tables Vol C Tables 4.2.6.8 and 6.1.1.4'
O O 0.0106 0.0060 'International Tables Vol C Tables 4.2.6.8 and 6.1.1.4'

loop_
_geom_angle_atom_site_label_1
_geom_angle_atom_site_label_2
_geom_angle_atom_site_label_3
_geom_angle
_geom_angle_site_symmetry_1
_geom_angle_site_symmetry_3
_geom_angle_publ_flag
I1 Bi1 I4 165.35(7) . . ?
I1 Bi1 I5 83.77(6) . . ?
I1 Bi1 I21 86.22(6) . . ?
I2 Bi1 I1 97.98(8) . . ?
I2 Bi1 I4 93.49(7) . . ?
I2 Bi1 I5 172.82(8) . . ?
I2 Bi1 I21 88.96(7) . . ?
I3 Bi1 I1 92.54(7) . . ?
I3 Bi1 I2 96.84(8) . . ?
I3 Bi1 I4 95.13(7) . . ?
I3 Bi1 I5 90.02(7) . . ?
I3 Bi1 I21 174.18(7) . . ?
I4 Bi1 I5 83.77(5) . . ?
I4 Bi1 I21 84.89(6) . . ?
I21 Bi1 I5 84.20(6) . . ?
I4 Bi2 I8 83.17(5) . . ?
I4 Bi2 I18 84.29(6) . . ?
I5 Bi2 I4 92.12(6) . . ?
I5 Bi2 I7 93.36(6) . . ?
I5 Bi2 I8 171.59(7) . . ?
I5 Bi2 I18 88.13(6) . . ?
I6 Bi2 I4 95.11(7) . . ?
I6 Bi2 I5 93.35(7) . . ?
I6 Bi2 I7 93.36(7) . . ?
I6 Bi2 I8 94.00(7) . . ?
I6 Bi2 I18 178.42(7) . . ?
I7 Bi2 I4 169.63(7) . . ?
I7 Bi2 I8 90.28(6) . . ?
I7 Bi2 I18 87.09(6) . . ?
I8 Bi2 I18 84.48(5) . . ?
I8 Bi3 I7 83.54(5) . . ?
I8 Bi3 I16 83.95(5) . . ?
I9 Bi3 I7 95.33(6) . . ?
I9 Bi3 I8 89.62(6) . . ?
I9 Bi3 I10 93.38(6) . . ?
I9 Bi3 I11 94.80(7) . . ?
I9 Bi3 I16 172.57(7) . . ?
I10 Bi3 I7 170.31(7) . . ?
I10 Bi3 I8 92.29(6) . . ?
I10 Bi3 I16 90.59(6) . . ?
I11 Bi3 I7 89.30(6) . . ?
I11 Bi3 I8 171.91(7) . . ?
I11 Bi3 I10 94.21(7) . . ?
I11 Bi3 I16 91.17(6) . . ?
I16 Bi3 I7 80.29(5) . . ?
I12 Bi4 I10 86.32(6) . . ?
I12 Bi4 I13 102.51(7) . . ?
I12 Bi4 I15 86.36(6) . . ?
I12 Bi4 I16 164.91(6) . . ?
I13 Bi4 I10 90.74(6) . . ?
I13 Bi4 I15 168.63(7) . . ?
I13 Bi4 I16 88.47(6) . . ?
I14 Bi4 I10 172.95(7) . . ?
I14 Bi4 I12 98.19(7) . . ?
I14 Bi4 I13 93.55(7) . . ?
I14 Bi4 I15 92.19(6) . . ?
I14 Bi4 I16 91.34(6) . . ?
I15 Bi4 I10 82.65(6) . . ?
I15 Bi4 I16 81.58(5) . . ?
I16 Bi4 I10 83.17(5) . . ?
I15 Bi5 I8 86.80(6) . . ?
I15 Bi5 I16 89.50(6) . . ?
I15 Bi5 I18 172.62(7) . . ?
I15 Bi5 I19 89.04(6) . . ?
I16 Bi5 I8 85.08(6) . . ?
I17 Bi5 I8 178.18(7) . . ?
I17 Bi5 I15 92.85(6) . . ?
I17 Bi5 I16 93.14(6) . . ?
I17 Bi5 I18 93.84(6) . . ?
I17 Bi5 I19 95.26(7) . . ?
I18 Bi5 I8 86.42(6) . . ?
I18 Bi5 I16 87.02(5) . . ?
I19 Bi5 I8 86.52(6) . . ?
I19 Bi5 I16 171.54(7) . . ?
I19 Bi5 I18 93.45(6) . . ?
I19 Bi6 I18 86.07(5) . . ?
I20 Bi6 I18 90.80(6) . . ?
I20 Bi6 I19 93.70(6) . . ?
I20 Bi6 I21 92.90(7) . . ?
I20 Bi6 I22 95.02(7) . . ?
I21 Bi6 I18 84.70(6) . . ?
I21 Bi6 I19 168.72(7) . . ?
I22 Bi6 I18 172.64(8) . . ?
I22 Bi6 I19 89.06(7) . . ?
I22 Bi6 I21 99.46(7) . . ?
Bi2 I4 Bi1 91.48(6) . . ?
Bi2 I5 Bi1 92.25(6) . . ?
Bi2 I7 Bi3 93.60(6) . . ?
Bi2 I8 Bi3 91.39(5) . . ?
Bi2 I8 Bi5 94.32(6) . . ?
Bi3 I8 Bi5 93.93(5) . . ?
Bi3 I10 Bi4 96.26(6) . . ?
Bi5 I15 Bi4 96.05(5) . . ?
Bi3 I16 Bi4 89.48(5) . . ?
Bi5 I16 Bi3 96.41(5) . . ?
Bi5 I16 Bi4 91.57(5) . . ?
Bi5 I18 Bi2 94.73(6) . . ?
Bi5 I18 Bi6 88.04(5) . . ?
Bi6 I18 Bi2 95.77(5) . . ?
Bi5 I19 Bi6 91.45(6) . . ?
Bi6 I21 Bi1 95.62(7) . . ?
I32 Bi7 I33 97.80(7) . . ?
I32 Bi7 I34 93.75(8) . . ?
I32 Bi7 I35 90.55(7) . . ?
I32 Bi7 I36 89.28(7) . . ?
I33 Bi7 I35 92.42(7) . . ?
I33 Bi7 I36 171.50(7) . . ?
I34 Bi7 I33 97.13(8) . . ?
I34 Bi7 I35 168.89(7) . . ?
I34 Bi7 I36 87.04(6) . . ?
I35 Bi7 I36 82.77(5) . . ?
I43 Bi8 I41 173.53(7) . . ?
I43 Bi8 I44 98.02(7) . . ?
I43 Bi8 I45 93.28(7) . . ?
I43 Bi8 I46 92.09(6) . . ?
I43 Bi8 I47 91.87(6) . . ?
I44 Bi8 I41 85.99(6) . . ?
I44 Bi8 I45 103.20(7) . . ?
I44 Bi8 I46 87.39(6) . . ?
I44 Bi8 I47 165.33(6) . . ?
I45 Bi8 I41 90.73(6) . . ?
I45 Bi8 I46 167.32(7) . . ?
I45 Bi8 I47 86.93(6) . . ?
I46 Bi8 I41 82.98(6) . . ?
I46 Bi8 I47 81.41(5) . . ?
I47 Bi8 I41 83.27(5) . . ?
I38 Bi9 I39 83.92(5) . . ?
I38 Bi9 I47 84.04(5) . . ?
I39 Bi9 I47 79.84(5) . . ?
I40 Bi9 I38 170.90(7) . . ?
I40 Bi9 I39 87.98(6) . . ?
I40 Bi9 I41 95.28(6) . . ?
I40 Bi9 I47 90.47(6) . . ?
I41 Bi9 I38 92.03(6) . . ?
I41 Bi9 I39 169.86(7) . . ?
I41 Bi9 I47 90.52(6) . . ?
I42 Bi9 I38 90.21(6) . . ?
I42 Bi9 I39 95.75(6) . . ?
I42 Bi9 I40 94.73(7) . . ?
I42 Bi9 I41 93.55(6) . . ?
I42 Bi9 I47 173.08(6) . . ?
I35 Bi10 I38 85.19(5) . . ?
I35 Bi10 I50 85.46(6) . . ?
I36 Bi10 I35 93.40(6) . . ?
I36 Bi10 I38 172.86(7) . . ?
I36 Bi10 I39 89.73(6) . . ?
I36 Bi10 I50 87.41(6) . . ?
I37 Bi10 I35 96.35(7) . . ?
I37 Bi10 I36 93.00(7) . . ?
I37 Bi10 I38 94.12(6) . . ?
I37 Bi10 I39 93.73(7) . . ?
I37 Bi10 I50 178.12(7) . . ?
I38 Bi10 I50 85.50(5) . . ?
I39 Bi10 I35 169.27(7) . . ?
I39 Bi10 I38 90.44(6) . . ?
I39 Bi10 I50 84.43(6) . . ?
I46 Bi11 I38 85.52(6) . . ?
I46 Bi11 I47 90.40(6) . . ?
I46 Bi11 I49 89.32(6) . . ?
I46 Bi11 I50 171.84(7) . . ?
I47 Bi11 I38 85.59(6) . . ?
I47 Bi11 I50 86.43(6) . . ?
I48 Bi11 I38 177.18(7) . . ?
I48 Bi11 I46 93.51(6) . . ?
I48 Bi11 I47 91.77(6) . . ?
I48 Bi11 I49 97.00(7) . . ?
I48 Bi11 I50 94.09(6) . . ?
I49 Bi11 I38 85.64(6) . . ?
I49 Bi11 I47 171.23(7) . . ?
I49 Bi11 I50 92.66(6) . . ?
I50 Bi11 I38 86.74(5) . . ?
I49 Bi12 I35 83.94(6) . . ?
I49 Bi12 I50 86.42(5) . . ?
I50 Bi12 I35 83.86(5) . . ?
I51 Bi12 I35 169.95(7) . . ?
I51 Bi12 I49 89.03(6) . . ?
I51 Bi12 I50 88.55(6) . . ?
I51 Bi12 I52 95.38(7) . . ?
I51 Bi12 I53 95.86(7) . . ?
I52 Bi12 I35 90.55(6) . . ?
I52 Bi12 I49 170.45(7) . . ?
I52 Bi12 I50 85.23(6) . . ?
I53 Bi12 I35 91.57(6) . . ?
I53 Bi12 I49 91.99(7) . . ?
I53 Bi12 I50 175.29(7) . . ?
I53 Bi12 I52 95.97(7) . . ?
Bi7 I35 Bi12 90.05(6) . . ?
Bi10 I35 Bi7 90.37(5) . . ?
Bi10 I35 Bi12 96.70(6) . . ?
Bi10 I36 Bi7 92.98(6) . . ?
Bi9 I38 Bi11 93.21(5) . . ?
Bi10 I38 Bi9 90.86(5) . . ?
Bi10 I38 Bi11 93.79(6) . . ?
Bi10 I39 Bi9 93.30(6) . . ?
Bi9 I41 Bi8 96.09(6) . . ?
Bi11 I46 Bi8 95.04(6) . . ?
Bi9 I47 Bi8 89.74(5) . . ?
Bi11 I47 Bi8 91.67(5) . . ?
Bi11 I47 Bi9 96.72(6) . . ?
Bi11 I49 Bi12 91.37(6) . . ?
Bi11 I50 Bi10 93.96(6) . . ?
Bi11 I50 Bi12 88.57(5) . . ?
Bi12 I50 Bi10 93.86(5) . . ?
I25 I26 I27 175.17(10) . . ?
I28 I27 I26 120.21(9) . . ?
I29 I28 I27 175.39(10) . . ?
I28 I29 I30 117.69(9) . . ?
I31 I30 I29 171.07(9) . . ?
C7 N1 C1 111(3) . . ?
C13 N2 C1 115(3) . . ?
C7 N3 C13 111(2) . . ?
C2 N4 HN4 118.7 . . ?
C3 N4 HN4 118.7 . . ?
C3 N4 C2 123(3) . . ?
C8 N5 HN5 120.7 . . ?
C12 N5 HN5 120.7 . . ?
C12 N5 C8 119(3) . . ?
C14 N6 HN6 118.1 . . ?
C15 N6 HN6 118.1 . . ?
C15 N6 C14 124(3) . . ?
N1 C1 C2 114(3) . . ?
N2 C1 N1 127(3) . . ?
N2 C1 C2 119(3) . . ?
N4 C2 C1 116(3) . . ?
C6 C2 N4 118(3) . . ?
C6 C2 C1 126(3) . . ?
N4 C3 H3 120.3 . . ?
N4 C3 C4 119(3) . . ?
C4 C3 H3 120.3 . . ?
C3 C4 H4A 118.6 . . ?
C3 C4 C5 123(3) . . ?
C5 C4 H4A 118.6 . . ?
C4 C5 H5A 122.4 . . ?
C4 C5 C6 115(3) . . ?
C6 C5 H5A 122.4 . . ?
C2 C6 C5 122(3) . . ?
C2 C6 H6A 119.2 . . ?
C5 C6 H6A 119.2 . . ?
N1 C7 N3 130(3) . . ?
N1 C7 C12 115(3) . . ?
N3 C7 C12 116(3) . . ?
N5 C8 H8 117.3 . . ?
C9 C8 N5 125(4) . . ?
C9 C8 H8 117.3 . . ?
C8 C9 H9 121.4 . . ?
C8 C9 C10 117(3) . . ?
C10 C9 H9 121.4 . . ?
C9 C10 H10 123.3 . . ?
C11 C10 C9 113(3) . . ?
C11 C10 H10 123.3 . . ?
C10 C11 H11 117.6 . . ?
C10 C11 C12 125(3) . . ?
C12 C11 H11 117.6 . . ?
N5 C12 C7 116(3) . . ?
N5 C12 C11 120(3) . . ?
C11 C12 C7 124(3) . . ?
N2 C13 N3 126(3) . . ?
N2 C13 C14 116(3) . . ?
N3 C13 C14 118(3) . . ?
N6 C14 C13 117(3) . . ?
N6 C14 C18 117(3) . . ?
C18 C14 C13 126(3) . . ?
N6 C15 H15 119.0 . . ?
N6 C15 C16 122(3) . . ?
C16 C15 H15 119.0 . . ?
C15 C16 H16 122.5 . . ?
C17 C16 C15 115(3) . . ?
C17 C16 H16 122.5 . . ?
C16 C17 H17 118.9 . . ?
C18 C17 C16 122(3) . . ?
C18 C17 H17 118.9 . . ?
C14 C18 H18 120.2 . . ?
C17 C18 C14 120(3) . . ?
C17 C18 H18 120.2 . . ?
N7 C19 C20 177(4) . . ?
C19 C20 H20A 109.5 . . ?
C19 C20 H20B 109.5 . . ?
C19 C20 H20C 109.5 . . ?
H20A C20 H20B 109.5 . . ?
H20A C20 H20C 109.5 . . ?
H20B C20 H20C 109.5 . . ?
C27 N8 C21 116(3) . . ?
C33 N9 C21 117(3) . . ?
C33 N10 C27 112(3) . . ?
C22 N11 HN11 118.1 . . ?
C23 N11 HN11 118.1 . . ?
C23 N11 C22 124(3) . . ?
C28 N12 HN12 120.5 . . ?
C28 N12 C29 119(3) . . ?
C29 N12 HN12 120.5 . . ?
C34 N13 HN13 117.5 . . ?
C34 N13 C35 125(3) . . ?
C35 N13 HN13 117.5 . . ?
N8 C21 C22 119(3) . . ?
N9 C21 N8 122(3) . . ?
N9 C21 C22 119(3) . . ?
N11 C22 C21 118(3) . . ?
C26 C22 N11 118(3) . . ?
C26 C22 C21 124(3) . . ?
N11 C23 H23 120.6 . . ?
N11 C23 C24 119(3) . . ?
C24 C23 H23 120.6 . . ?
C23 C24 H24 120.6 . . ?
C25 C24 C23 119(3) . . ?
C25 C24 H24 120.6 . . ?
C24 C25 H25 118.2 . . ?
C24 C25 C26 124(3) . . ?
C26 C25 H25 118.2 . . ?
C22 C26 C25 117(3) . . ?
C22 C26 H26 121.6 . . ?
C25 C26 H26 121.6 . . ?
N8 C27 N10 125(3) . . ?
N8 C27 C28 120(2) . . ?
N10 C27 C28 115(3) . . ?
N12 C28 C27 115(2) . . ?
C32 C28 N12 124(3) . . ?
C32 C28 C27 121(3) . . ?
N12 C29 H29 119.7 . . ?
C30 C29 N12 121(3) . . ?
C30 C29 H29 119.7 . . ?
C29 C30 H30 120.0 . . ?
C29 C30 C31 120(3) . . ?
C31 C30 H30 120.0 . . ?
C30 C31 H31 120.8 . . ?
C30 C31 C32 118(3) . . ?
C32 C31 H31 120.8 . . ?
C28 C32 C31 118(3) . . ?
C28 C32 H32 121.1 . . ?
C31 C32 H32 121.1 . . ?
N9 C33 N10 127(3) . . ?
N9 C33 C34 123(3) . . ?
N10 C33 C34 110(3) . . ?
N13 C34 C33 122(3) . . ?
N13 C34 C38 120(3) . . ?
C38 C34 C33 118(3) . . ?
N13 C35 H35 120.7 . . ?
N13 C35 C36 119(3) . . ?
C36 C35 H35 120.7 . . ?
C35 C36 H36 120.0 . . ?
C37 C36 C35 120(3) . . ?
C37 C36 H36 120.0 . . ?
C36 C37 H37 120.3 . . ?
C38 C37 C36 119(3) . . ?
C38 C37 H37 120.3 . . ?
C34 C38 H38 121.4 . . ?
C37 C38 C34 117(3) . . ?
C37 C38 H38 121.4 . . ?
N14 C39 C40 177(4) . . ?
C39 C40 H40A 109.5 . . ?
C39 C40 H40B 109.5 . . ?
C39 C40 H40C 109.5 . . ?
H40A C40 H40B 109.5 . . ?
H40A C40 H40C 109.5 . . ?
H40B C40 H40C 109.5 . . ?
C41 N15 C47 111(3) . . ?
C53 N16 C41 117(3) . . ?
C53 N17 C47 118(3) . . ?
C42 N18 HN8 118.3 . . ?
C42 N18 C43 123(4) . . ?
C43 N18 HN8 118.3 . . ?
C48 N19 HN19 119.2 . . ?
C49 N19 HN19 119.2 . . ?
C49 N19 C48 122(4) . . ?
C54 N20 HN20 115.5 . . ?
C55 N20 HN20 115.5 . . ?
C55 N20 C54 129(3) . . ?
N15 C41 N16 125(3) . . ?
N15 C41 C42 119(4) . . ?
N16 C41 C42 116(3) . . ?
C41 C42 N18 113(3) . . ?
C46 C42 N18 117(4) . . ?
C46 C42 C41 130(4) . . ?
N18 C43 H43 122.0 . . ?
C44 C43 N18 116(5) . . ?
C44 C43 H43 122.0 . . ?
C43 C44 H44 116.2 . . ?
C43 C44 C45 128(5) . . ?
C45 C44 H44 116.2 . . ?
C44 C45 H45 123.0 . . ?
C46 C45 C44 114(4) . . ?
C46 C45 H45 123.0 . . ?
C42 C46 C45 122(4) . . ?
C42 C46 H46 119.0 . . ?
C45 C46 H46 119.0 . . ?
N17 C47 N15 124(3) . . ?
N17 C47 C48 121(3) . . ?
C48 C47 N15 114(3) . . ?
N19 C48 C47 118(3) . . ?
C52 C48 N19 121(4) . . ?
C52 C48 C47 121(4) . . ?
N19 C49 H49 117.8 . . ?
C50 C49 N19 124(6) . . ?
C50 C49 H49 117.8 . . ?
C49 C50 H50 118.8 . . ?
C49 C50 C51 122(5) . . ?
C51 C50 H50 118.8 . . ?
C50 C51 H51 121.8 . . ?
C50 C51 C52 116(4) . . ?
C52 C51 H51 121.8 . . ?
C48 C52 C51 114(4) . . ?
C48 C52 H52 123.2 . . ?
C51 C52 H52 123.2 . . ?
N16 C53 C54 115(3) . . ?
N17 C53 N16 124(3) . . ?
N17 C53 C54 121(3) . . ?
N20 C54 C53 120(3) . . ?
C58 C54 N20 113(3) . . ?
C58 C54 C53 126(3) . . ?
N20 C55 H55 120.5 . . ?
N20 C55 C56 119(4) . . ?
C56 C55 H55 120.5 . . ?
C55 C56 H56 120.5 . . ?
C57 C56 C55 119(3) . . ?
C57 C56 H56 120.5 . . ?
C56 C57 H57 119.5 . . ?
C56 C57 C58 121(4) . . ?
C58 C57 H57 119.5 . . ?
C54 C58 C57 118(3) . . ?
C54 C58 H58 121.0 . . ?
C57 C58 H58 121.0 . . ?
N21 C59 C60 162(5) . . ?
C59 C60 H60A 109.5 . . ?
C59 C60 H60B 109.5 . . ?
C59 C60 H60C 109.5 . . ?
H60A C60 H60B 109.5 . . ?
H60A C60 H60C 109.5 . . ?
H60B C60 H60C 109.5 . . ?
H1O1 O1 H2O1 105(4) . . ?
H1O2 O2 H2O2 106(4) . . ?

loop_
_geom_bond_atom_site_label_1
_geom_bond_atom_site_label_2
_geom_bond_distance
_geom_bond_site_symmetry_2
_geom_bond_publ_flag
Bi1 I1 2.961(2) . ?
Bi1 I2 2.891(2) . ?
Bi1 I3 2.870(3) . ?
Bi1 I4 3.245(2) . ?
Bi1 I5 3.419(2) . ?
Bi1 I21 3.394(2) . ?
Bi2 I4 3.204(2) . ?
Bi2 I5 2.973(2) . ?
Bi2 I6 2.855(3) . ?
Bi2 I7 3.016(2) . ?
Bi2 I8 3.226(2) . ?
Bi2 I18 3.427(2) . ?
Bi3 I7 3.364(2) . ?
Bi3 I8 3.281(2) . ?
Bi3 I9 2.890(2) . ?
Bi3 I10 2.932(2) . ?
Bi3 I11 2.914(2) . ?
Bi3 I16 3.350(2) . ?
Bi4 I10 3.390(2) . ?
Bi4 I12 2.885(2) . ?
Bi4 I13 2.934(2) . ?
Bi4 I14 2.866(2) . ?
Bi4 I15 3.299(2) . ?
Bi4 I16 3.352(2) . ?
Bi5 I8 3.379(2) . ?
Bi5 I15 2.992(2) . ?
Bi5 I16 3.178(2) . ?
Bi5 I17 2.863(2) . ?
Bi5 I18 3.153(2) . ?
Bi5 I19 3.019(2) . ?
Bi6 I18 3.322(2) . ?
Bi6 I19 3.263(2) . ?
Bi6 I20 2.874(2) . ?
Bi6 I21 2.968(2) . ?
Bi6 I22 2.903(2) . ?
Bi7 I32 2.872(3) . ?
Bi7 I33 2.896(2) . ?
Bi7 I34 2.873(2) . ?
Bi7 I35 3.365(2) . ?
Bi7 I36 3.389(2) . ?
Bi8 I41 3.394(2) . ?
Bi8 I43 2.869(2) . ?
Bi8 I44 2.881(2) . ?
Bi8 I45 2.924(2) . ?
Bi8 I46 3.324(2) . ?
Bi8 I47 3.350(2) . ?
Bi9 I38 3.289(2) . ?
Bi9 I39 3.327(2) . ?
Bi9 I40 2.909(2) . ?
Bi9 I41 2.948(2) . ?
Bi9 I42 2.886(2) . ?
Bi9 I47 3.348(2) . ?
Bi10 I35 3.154(2) . ?
Bi10 I36 2.979(2) . ?
Bi10 I37 2.856(2) . ?
Bi10 I38 3.203(2) . ?
Bi10 I39 3.027(2) . ?
Bi10 I50 3.423(2) . ?
Bi11 I38 3.391(2) . ?
Bi11 I46 2.988(2) . ?
Bi11 I47 3.144(2) . ?
Bi11 I48 2.859(2) . ?
Bi11 I49 3.029(2) . ?
Bi11 I50 3.158(2) . ?
Bi12 I35 3.400(2) . ?
Bi12 I49 3.254(2) . ?
Bi12 I50 3.284(2) . ?
Bi12 I51 2.872(2) . ?
Bi12 I52 2.992(2) . ?
Bi12 I53 2.918(2) . ?
I23 I24 2.729(3) . ?
I25 I26 2.758(3) . ?
I26 I27 3.232(3) . ?
I27 I28 2.943(3) . ?
I28 I29 2.889(3) . ?
I29 I30 3.246(3) . ?
I30 I31 2.754(3) . ?
N1 C1 1.35(4) . ?
N1 C7 1.32(4) . ?
N2 C1 1.33(4) . ?
N2 C13 1.32(3) . ?
N3 C7 1.33(4) . ?
N3 C13 1.37(4) . ?
N4 HN4 0.8800 . ?
N4 C2 1.39(4) . ?
N4 C3 1.32(4) . ?
N5 HN5 0.8800 . ?
N5 C8 1.33(5) . ?
N5 C12 1.32(3) . ?
N6 HN6 0.8800 . ?
N6 C14 1.35(4) . ?
N6 C15 1.27(4) . ?
C1 C2 1.47(4) . ?
C2 C6 1.32(4) . ?
C3 H3 0.9500 . ?
C3 C4 1.34(4) . ?
C4 H4A 0.9500 . ?
C4 C5 1.37(4) . ?
C5 H5A 0.9500 . ?
C5 C6 1.45(4) . ?
C6 H6A 0.9500 . ?
C7 C12 1.54(4) . ?
C8 H8 0.9500 . ?
C8 C9 1.31(6) . ?
C9 H9 0.9500 . ?
C9 C10 1.52(5) . ?
C10 H10 0.9500 . ?
C10 C11 1.31(4) . ?
C11 H11 0.9500 . ?
C11 C12 1.38(4) . ?
C13 C14 1.44(4) . ?
C14 C18 1.41(4) . ?
C15 H15 0.9500 . ?
C15 C16 1.41(4) . ?
C16 H16 0.9500 . ?
C16 C17 1.39(4) . ?
C17 H17 0.9500 . ?
C17 C18 1.33(4) . ?
C18 H18 0.9500 . ?
N7 C19 1.16(4) . ?
C19 C20 1.44(5) . ?
C20 H20A 0.9800 . ?
C20 H20B 0.9800 . ?
C20 H20C 0.9800 . ?
N8 C21 1.33(3) . ?
N8 C27 1.32(4) . ?
N9 C21 1.33(3) . ?
N9 C33 1.27(4) . ?
N10 C27 1.36(3) . ?
N10 C33 1.34(4) . ?
N11 HN11 0.8800 . ?
N11 C22 1.40(4) . ?
N11 C23 1.30(4) . ?
N12 HN12 0.8800 . ?
N12 C28 1.33(4) . ?
N12 C29 1.38(4) . ?
N13 HN13 0.8800 . ?
N13 C34 1.30(4) . ?
N13 C35 1.33(4) . ?
C21 C22 1.44(5) . ?
C22 C26 1.38(4) . ?
C23 H23 0.9500 . ?
C23 C24 1.44(4) . ?
C24 H24 0.9500 . ?
C24 C25 1.30(4) . ?
C25 H25 0.9500 . ?
C25 C26 1.43(4) . ?
C26 H26 0.9500 . ?
C27 C28 1.52(4) . ?
C28 C32 1.32(4) . ?
C29 H29 0.9500 . ?
C29 C30 1.33(5) . ?
C30 H30 0.9500 . ?
C30 C31 1.39(5) . ?
C31 H31 0.9500 . ?
C31 C32 1.43(4) . ?
C32 H32 0.9500 . ?
C33 C34 1.49(4) . ?
C34 C38 1.47(4) . ?
C35 H35 0.9500 . ?
C35 C36 1.41(4) . ?
C36 H36 0.9500 . ?
C36 C37 1.40(5) . ?
C37 H37 0.9500 . ?
C37 C38 1.39(4) . ?
C38 H38 0.9500 . ?
N14 C39 1.07(4) . ?
C39 C40 1.51(5) . ?
C40 H40A 0.9800 . ?
C40 H40B 0.9800 . ?
C40 H40C 0.9800 . ?
N15 C41 1.33(4) . ?
N15 C47 1.43(5) . ?
N16 C41 1.35(5) . ?
N16 C53 1.33(4) . ?
N17 C47 1.32(4) . ?
N17 C53 1.26(4) . ?
N18 HN8 0.8800 . ?
N18 C42 1.40(5) . ?
N18 C43 1.46(5) . ?
N19 HN19 0.8800 . ?
N19 C48 1.36(5) . ?
N19 C49 1.27(5) . ?
N20 HN20 0.8800 . ?
N20 C54 1.41(4) . ?
N20 C55 1.23(4) . ?
C41 C42 1.39(5) . ?
C42 C46 1.37(5) . ?
C43 H43 0.9500 . ?
C43 C44 1.24(5) . ?
C44 H44 0.9500 . ?
C44 C45 1.46(6) . ?
C45 H45 0.9500 . ?
C45 C46 1.45(5) . ?
C46 H46 0.9500 . ?
C47 C48 1.38(5) . ?
C48 C52 1.35(5) . ?
C49 H49 0.9500 . ?
C49 C50 1.21(6) . ?
C50 H50 0.9500 . ?
C50 C51 1.37(6) . ?
C51 H51 0.9500 . ?
C51 C52 1.53(6) . ?
C52 H52 0.9500 . ?
C53 C54 1.41(4) . ?
C54 C58 1.39(4) . ?
C55 H55 0.9500 . ?
C55 C56 1.36(5) . ?
C56 H56 0.9500 . ?
C56 C57 1.36(5) . ?
C57 H57 0.9500 . ?
C57 C58 1.44(5) . ?
C58 H58 0.9500 . ?
N21 C59 1.24(6) . ?
C59 C60 1.43(8) . ?
C60 H60A 0.9800 . ?
C60 H60B 0.9800 . ?
C60 H60C 0.9800 . ?
O1 H1O1 0.840(15) . ?
O1 H2O1 0.840(14) . ?
O2 H1O2 0.839(14) . ?
O2 H2O2 0.838(14) . ?

loop_
_geom_torsion_atom_site_label_1
_geom_torsion_atom_site_label_2
_geom_torsion_atom_site_label_3
_geom_torsion_atom_site_label_4
_geom_torsion
_geom_torsion_site_symmetry_1
_geom_torsion_site_symmetry_2
_geom_torsion_site_symmetry_3
_geom_torsion_site_symmetry_4
_geom_torsion_publ_flag
N1 C1 C2 N4 -179(2) . . . . ?
N1 C1 C2 C6 0(4) . . . . ?
N1 C7 C12 N5 -2(3) . . . . ?
N1 C7 C12 C11 177(2) . . . . ?
N2 C1 C2 N4 3(4) . . . . ?
N2 C1 C2 C6 -178(3) . . . . ?
N2 C13 C14 N6 0(4) . . . . ?
N2 C13 C14 C18 179(3) . . . . ?
N3 C7 C12 N5 179(2) . . . . ?
N3 C7 C12 C11 -3(4) . . . . ?
N3 C13 C14 N6 175(2) . . . . ?
N3 C13 C14 C18 -6(4) . . . . ?
N4 C2 C6 C5 -2(4) . . . . ?
N4 C3 C4 C5 3(4) . . . . ?
N5 C8 C9 C10 5(6) . . . . ?
N6 C14 C18 C17 2(4) . . . . ?
N6 C15 C16 C17 -2(5) . . . . ?
C1 N1 C7 N3 -2(4) . . . . ?
C1 N1 C7 C12 178(2) . . . . ?
C1 N2 C13 N3 0(4) . . . . ?
C1 N2 C13 C14 176(2) . . . . ?
C1 C2 C6 C5 178(3) . . . . ?
C2 N4 C3 C4 -4(4) . . . . ?
C3 N4 C2 C1 -177(3) . . . . ?
C3 N4 C2 C6 4(4) . . . . ?
C3 C4 C5 C6 -2(4) . . . . ?
C4 C5 C6 C2 1(4) . . . . ?
C7 N1 C1 N2 -2(4) . . . . ?
C7 N1 C1 C2 -180(2) . . . . ?
C7 N3 C13 N2 -4(4) . . . . ?
C7 N3 C13 C14 -179(2) . . . . ?
C8 N5 C12 C7 -176(3) . . . . ?
C8 N5 C12 C11 5(4) . . . . ?
C8 C9 C10 C11 -3(5) . . . . ?
C9 C10 C11 C12 2(4) . . . . ?
C10 C11 C12 N5 -4(4) . . . . ?
C10 C11 C12 C7 178(3) . . . . ?
C12 N5 C8 C9 -6(6) . . . . ?
C13 N2 C1 N1 3(4) . . . . ?
C13 N2 C1 C2 -180(3) . . . . ?
C13 N3 C7 N1 5(4) . . . . ?
C13 N3 C7 C12 -176(2) . . . . ?
C13 C14 C18 C17 -177(3) . . . . ?
C14 N6 C15 C16 1(5) . . . . ?
C15 N6 C14 C13 179(3) . . . . ?
C15 N6 C14 C18 0(4) . . . . ?
C15 C16 C17 C18 4(4) . . . . ?
C16 C17 C18 C14 -4(4) . . . . ?
N8 C21 C22 N11 -171(2) . . . . ?
N8 C21 C22 C26 5(4) . . . . ?
N8 C27 C28 N12 -176(2) . . . . ?
N8 C27 C28 C32 4(4) . . . . ?
N9 C21 C22 N11 11(4) . . . . ?
N9 C21 C22 C26 -173(3) . . . . ?
N9 C33 C34 N13 174(3) . . . . ?
N9 C33 C34 C38 -9(4) . . . . ?
N10 C27 C28 N12 2(3) . . . . ?
N10 C27 C28 C32 -178(3) . . . . ?
N10 C33 C34 N13 2(4) . . . . ?
N10 C33 C34 C38 179(2) . . . . ?
N11 C22 C26 C25 -2(4) . . . . ?
N11 C23 C24 C25 1(4) . . . . ?
N12 C28 C32 C31 1(4) . . . . ?
N12 C29 C30 C31 -1(5) . . . . ?
N13 C34 C38 C37 3(4) . . . . ?
N13 C35 C36 C37 5(4) . . . . ?
C21 N8 C27 N10 -2(4) . . . . ?
C21 N8 C27 C28 176(2) . . . . ?
C21 N9 C33 N10 -8(4) . . . . ?
C21 N9 C33 C34 -179(2) . . . . ?
C21 C22 C26 C25 -178(3) . . . . ?
C22 N11 C23 C24 0(4) . . . . ?
C23 N11 C22 C21 177(3) . . . . ?
C23 N11 C22 C26 1(4) . . . . ?
C23 C24 C25 C26 -3(5) . . . . ?
C24 C25 C26 C22 3(4) . . . . ?
C27 N8 C21 N9 -1(4) . . . . ?
C27 N8 C21 C22 -178(3) . . . . ?
C27 N10 C33 N9 6(4) . . . . ?
C27 N10 C33 C34 178(2) . . . . ?
C27 C28 C32 C31 -179(2) . . . . ?
C28 N12 C29 C30 -2(4) . . . . ?
C29 N12 C28 C27 -178(2) . . . . ?
C29 N12 C28 C32 2(4) . . . . ?
C29 C30 C31 C32 3(5) . . . . ?
C30 C31 C32 C28 -3(4) . . . . ?
C33 N9 C21 N8 6(4) . . . . ?
C33 N9 C21 C22 -177(3) . . . . ?
C33 N10 C27 N8 0(4) . . . . ?
C33 N10 C27 C28 -178(2) . . . . ?
C33 C34 C38 C37 -174(3) . . . . ?
C34 N13 C35 C36 -4(5) . . . . ?
C35 N13 C34 C33 177(3) . . . . ?
C35 N13 C34 C38 0(4) . . . . ?
C35 C36 C37 C38 -1(4) . . . . ?
C36 C37 C38 C34 -3(4) . . . . ?
N15 C41 C42 N18 4(4) . . . . ?
N15 C41 C42 C46 -177(3) . . . . ?
N15 C47 C48 N19 3(4) . . . . ?
N15 C47 C48 C52 -176(3) . . . . ?
N16 C41 C42 N18 -179(3) . . . . ?
N16 C41 C42 C46 0(5) . . . . ?
N16 C53 C54 N20 175(3) . . . . ?
N16 C53 C54 C58 3(4) . . . . ?
N17 C47 C48 N19 178(3) . . . . ?
N17 C47 C48 C52 -1(5) . . . . ?
N17 C53 C54 N20 -9(4) . . . . ?
N17 C53 C54 C58 179(3) . . . . ?
N18 C42 C46 C45 2(5) . . . . ?
N18 C43 C44 C45 1(6) . . . . ?
N19 C48 C52 C51 -1(4) . . . . ?
N19 C49 C50 C51 -11(7) . . . . ?
N20 C54 C58 C57 4(4) . . . . ?
N20 C55 C56 C57 -6(6) . . . . ?
C41 N15 C47 N17 5(4) . . . . ?
C41 N15 C47 C48 180(3) . . . . ?
C41 N16 C53 N17 9(5) . . . . ?
C41 N16 C53 C54 -176(3) . . . . ?
C41 C42 C46 C45 -177(3) . . . . ?
C42 N18 C43 C44 0(5) . . . . ?
C43 N18 C42 C41 178(3) . . . . ?
C43 N18 C42 C46 -1(5) . . . . ?
C43 C44 C45 C46 0(6) . . . . ?
C44 C45 C46 C42 -2(5) . . . . ?
C47 N15 C41 N16 2(4) . . . . ?
C47 N15 C41 C42 179(3) . . . . ?
C47 N17 C53 N16 -3(5) . . . . ?
C47 N17 C53 C54 -178(3) . . . . ?
C47 C48 C52 C51 178(3) . . . . ?
C48 N19 C49 C50 6(6) . . . . ?
C49 N19 C48 C47 -179(3) . . . . ?
C49 N19 C48 C52 0(5) . . . . ?
C49 C50 C51 C52 8(6) . . . . ?
C50 C51 C52 C48 -3(4) . . . . ?
C53 N16 C41 N15 -8(5) . . . . ?
C53 N16 C41 C42 175(3) . . . . ?
C53 N17 C47 N15 -4(5) . . . . ?
C53 N17 C47 C48 -179(3) . . . . ?
C53 C54 C58 C57 176(3) . . . . ?
C54 N20 C55 C56 11(6) . . . . ?
C55 N20 C54 C53 178(3) . . . . ?
C55 N20 C54 C58 -9(5) . . . . ?
C55 C56 C57 C58 2(6) . . . . ?
C56 C57 C58 C54 -1(6) . . . . ?

loop_
_twin_individual_id
_twin_individual_mass_fraction_refined
1 0.792(6)
2 0.208(6)
